data_4506929
loop_
_publ_author_name
'Yang, Weiting'
'Guo, Min'
'Yi, Fei-Yan'
'Sun, Zhong-Ming'

_publ_section_title
;
 Construction of Three-Dimensional Cobalt(II)-Based Metal--Organic
 Frameworks by Synergy between Rigid and Semirigid Ligands
;
_journal_issue 11
_journal_name_full 'Crystal Growth &amp; Design'
_journal_page_first 5529
_journal_paper_doi 10.1021/cg301094h
_journal_volume 12
_journal_year 2012
_chemical_formula_sum 'C102 H76 Co4 N8 O24'
_chemical_formula_weight 2033.43
_chemical_name_systematic
; 
 ? 
;
_space_group_IT_number 15
_symmetry_cell_setting monoclinic
_symmetry_space_group_name_Hall '-C 2yc'
_symmetry_space_group_name_H-M 'C 1 2/c 1'
_atom_sites_solution_hydrogens geom
_atom_sites_solution_primary direct
_atom_sites_solution_secondary difmap
_audit_creation_method SHELXL-97
_cell_angle_alpha 90.00
_cell_angle_beta 104.625(2)
_cell_angle_gamma 90.00
_cell_formula_units_Z 8
_cell_length_a 20.930(2)
_cell_length_b 52.180(5)
_cell_length_c 30.679(3)
_cell_measurement_reflns_used 4167
_cell_measurement_temperature 273(2)
_cell_measurement_theta_max 44.546
_cell_measurement_theta_min 4.536
_cell_volume 32420(5)
_computing_cell_refinement 'Bruker SMART'
_computing_data_collection 'Bruker SMART'
_computing_data_reduction 'Bruker SAINT'
_computing_molecular_graphics 'Bruker SHELXTL'
_computing_publication_material 'Bruker SHELXTL'
_computing_structure_refinement 'SHELXL-97 (Sheldrick, 1997)'
_computing_structure_solution 'SHELXS-97 (Sheldrick, 1990)'
_diffrn_ambient_temperature 273(2)
_diffrn_measured_fraction_theta_full 0.996
_diffrn_measured_fraction_theta_max 0.996
_diffrn_radiation_monochromator graphite
_diffrn_radiation_source 'fine-focus sealed tube'
_diffrn_radiation_type MoK\a
_diffrn_radiation_wavelength 0.71073
_diffrn_reflns_av_R_equivalents 0.0744
_diffrn_reflns_av_sigmaI/netI 0.1518
_diffrn_reflns_limit_h_max 25
_diffrn_reflns_limit_h_min -25
_diffrn_reflns_limit_k_max 59
_diffrn_reflns_limit_k_min -64
_diffrn_reflns_limit_l_max 27
_diffrn_reflns_limit_l_min -37
_diffrn_reflns_number 89149
_diffrn_reflns_theta_full 25.97
_diffrn_reflns_theta_max 25.97
_diffrn_reflns_theta_min 1.04
_exptl_absorpt_coefficient_mu 0.449
_exptl_absorpt_correction_T_max 0.914
_exptl_absorpt_correction_T_min 0.874
_exptl_absorpt_correction_type multi-scan
_exptl_absorpt_process_details sadabs
_exptl_crystal_colour purple
_exptl_crystal_density_diffrn 0.833
_exptl_crystal_density_method 'not measured'
_exptl_crystal_description bolock
_exptl_crystal_F_000 8352
_exptl_crystal_size_max 0.3
_exptl_crystal_size_mid 0.25
_exptl_crystal_size_min 0.2
_platon_squeeze_details ' END'
_refine_diff_density_max 0.296
_refine_diff_density_min -0.287
_refine_diff_density_rms 0.054
_refine_ls_extinction_method none
_refine_ls_goodness_of_fit_ref 0.959
_refine_ls_hydrogen_treatment constr
_refine_ls_matrix_type full
_refine_ls_number_parameters 1234
_refine_ls_number_reflns 31625
_refine_ls_number_restraints 0
_refine_ls_restrained_S_all 0.959
_refine_ls_R_factor_all 0.1641
_refine_ls_R_factor_gt 0.0495
_refine_ls_shift/su_max 0.104
_refine_ls_shift/su_mean 0.007
_refine_ls_structure_factor_coef Fsqd
_refine_ls_weighting_details 'calc w=1/[\s^2^(Fo^2^)+(0.0048P)^2^+0.0000P] where P=(Fo^2^+2Fc^2^)/3'
_refine_ls_weighting_scheme calc
_refine_ls_wR_factor_gt 0.0954
_refine_ls_wR_factor_ref 0.1036
_reflns_number_gt 8162
_reflns_number_total 31625
_reflns_threshold_expression >2sigma(I)
_cod_data_source_file cg301094h_si_001.cif
_cod_data_source_block 3
_cod_depositor_comments
;
The following automatic conversions were performed:

'_symmetry_cell_setting' value 'Monoclinic' changed to 'monoclinic'
according to /home/saulius/struct/CIF-dictionaries/cif_core.dic
dictionary named 'cif_core.dic' version 2.4.2 from 2011-04-26.

Automatic conversion script
Id: cif_fix_values 1891 2012-01-12 08:04:46Z andrius 
;
_cod_original_cell_volume 32419(5)
_cod_original_sg_symbol_H-M C2/c
_cod_database_code 4506929

loop_
_symmetry_equiv_pos_as_xyz
'x, y, z'
'-x, y, -z+1/2'
'x+1/2, y+1/2, z'
'-x+1/2, y+1/2, -z+1/2'
'-x, -y, -z'
'x, -y, z-1/2'
'-x+1/2, -y+1/2, -z'
'x+1/2, -y+1/2, z-1/2'

loop_
_atom_site_label
_atom_site_type_symbol
_atom_site_fract_x
_atom_site_fract_y
_atom_site_fract_z
_atom_site_U_iso_or_equiv
_atom_site_adp_type
_atom_site_occupancy
_atom_site_symmetry_multiplicity
_atom_site_calc_flag
_atom_site_refinement_flags
Co1 Co 0.43824(4) 0.136419(17) 0.51529(2) 0.0302(2) Uani 1 1 d .
Co2 Co 0.31379(4) 0.113816(17) 0.48965(2) 0.0302(2) Uani 1 1 d .
Co3 Co 0.06255(5) 0.136604(17) -0.01119(2) 0.0327(3) Uani 1 1 d .
Co4 Co 0.18690(5) 0.112920(17) 0.01368(3) 0.0342(3) Uani 1 1 d .
O1 O 0.2509(3) 0.29907(9) 0.29970(15) 0.0637(15) Uani 1 1 d .
O2 O 0.2683(3) 0.30000(9) 0.20364(16) 0.0652(16) Uani 1 1 d .
O3 O 0.2527(2) 0.23120(9) 0.30065(14) 0.0558(15) Uani 1 1 d .
O4 O 0.2631(3) 0.23360(8) 0.19566(15) 0.0566(15) Uani 1 1 d .
O5 O 0.1105(2) 0.16360(8) 0.03215(13) 0.0432(13) Uani 1 1 d .
O6 O 0.2114(2) 0.14550(8) 0.05056(13) 0.0440(13) Uani 1 1 d .
O7 O 0.2904(2) 0.14371(8) 0.44694(13) 0.0481(13) Uani 1 1 d .
O8 O 0.3904(2) 0.16191(8) 0.46806(14) 0.0472(14) Uani 1 1 d .
O9 O 0.1353(3) 0.08635(8) -0.03036(14) 0.0482(14) Uani 1 1 d .
O10 O 0.0360(2) 0.10430(8) -0.04930(14) 0.0442(13) Uani 1 1 d .
O11 O -0.0080(3) 0.01787(9) -0.19711(14) 0.0544(14) Uani 1 1 d .
O12 O 0.0128(3) -0.04862(10) -0.29912(18) 0.0848(19) Uani 1 1 d .
O13 O 0.4198(3) 0.34394(9) 0.06448(15) 0.0651(16) Uani 1 1 d .
O14 O 0.3200(3) 0.36324(9) 0.04201(13) 0.0626(16) Uani 1 1 d .
O15 O 0.1700(2) -0.09403(9) -0.43326(14) 0.0531(14) Uani 1 1 d .
O16 O 0.0715(3) -0.11269(9) -0.45530(14) 0.0622(16) Uani 1 1 d .
O17 O 0.1074(2) 0.34775(9) 0.43867(14) 0.0527(14) Uani 1 1 d .
O18 O 0.2080(2) 0.36544(8) 0.45983(13) 0.0439(12) Uani 1 1 d .
O19 O 0.5390(2) -0.11626(8) 0.53479(13) 0.0469(12) Uani 1 1 d .
O20 O 0.6403(2) -0.09812(8) 0.55586(13) 0.0450(13) Uani 1 1 d .
O21 O 0.3623(3) 0.08805(8) 0.53781(15) 0.0535(15) Uani 1 1 d .
O22 O 0.4618(2) 0.10618(8) 0.55707(14) 0.0466(14) Uani 1 1 d .
O23 O 0.5033(3) 0.01606(9) 0.69904(15) 0.0600(15) Uani 1 1 d .
O24 O 0.5075(3) -0.05205(9) 0.70156(16) 0.0771(18) Uani 1 1 d .
N1 N 0.2801(2) 0.10128(9) 0.01183(14) 0.0385(12) Uani 1 1 d .
N2 N 0.3645(2) 0.07755(9) 0.00620(16) 0.0494(14) Uani 1 1 d .
N3 N 0.5205(2) 0.15866(9) 0.54065(15) 0.0463(14) Uani 1 1 d .
N4 N 0.5966(2) 0.18831(10) 0.54599(16) 0.0539(15) Uani 1 1 d .
N5 N 0.2327(2) 0.09134(9) 0.46455(15) 0.0436(14) Uani 1 1 d .
N6 N 0.1566(3) 0.06162(10) 0.45839(16) 0.0567(15) Uani 1 1 d .
N7 N -0.0309(2) 0.14825(9) -0.01046(15) 0.0394(13) Uani 1 1 d .
N8 N -0.1140(3) 0.17230(10) -0.00578(19) 0.0631(16) Uani 1 1 d .
C1 C 0.0000 -0.01488(18) -0.2500 0.043(3) Uani 1 2 d S
C2 C 0.0395(4) 0.00193(13) -0.2123(2) 0.051(2) Uani 1 1 d .
H2A H 0.0643 -0.0086 -0.1877 0.061 Uiso 1 1 calc R
H2B H 0.0702 0.0126 -0.2231 0.061 Uiso 1 1 calc R
C3 C 0.0160(4) 0.03388(14) -0.1599(2) 0.048(2) Uani 1 1 d .
C4 C 0.0830(4) 0.03421(13) -0.1367(2) 0.055(2) Uani 1 1 d .
H4A H 0.1144 0.0240 -0.1450 0.066 Uiso 1 1 calc R
C5 C 0.0989(4) 0.05113(13) -0.1000(2) 0.049(2) Uani 1 1 d .
H5A H 0.1420 0.0514 -0.0821 0.058 Uiso 1 1 calc R
C6 C 0.0539(4) 0.06716(12) -0.0896(2) 0.041(2) Uani 1 1 d .
C7 C -0.0114(4) 0.06651(13) -0.1142(2) 0.048(2) Uani 1 1 d .
H7A H -0.0419 0.0776 -0.1069 0.058 Uiso 1 1 calc R
C8 C -0.0317(4) 0.04940(13) -0.1494(2) 0.050(2) Uani 1 1 d .
H8A H -0.0757 0.0484 -0.1655 0.060 Uiso 1 1 calc R
C9 C 0.0751(4) 0.08748(15) -0.0536(2) 0.043(2) Uani 1 1 d .
C10 C 0.0509(4) -0.03094(12) -0.2657(2) 0.056(2) Uani 1 1 d .
H10A H 0.0786 -0.0201 -0.2790 0.068 Uiso 1 1 calc R
H10B H 0.0787 -0.0403 -0.2407 0.068 Uiso 1 1 calc R
C11 C 0.0417(4) -0.06027(14) -0.3286(2) 0.048(2) Uani 1 1 d .
C12 C 0.1076(4) -0.05958(12) -0.3260(2) 0.052(2) Uani 1 1 d .
H12A H 0.1361 -0.0507 -0.3027 0.062 Uiso 1 1 calc R
C13 C 0.1318(4) -0.07210(12) -0.3582(2) 0.051(2) Uani 1 1 d .
H13A H 0.1769 -0.0718 -0.3561 0.061 Uiso 1 1 calc R
C14 C 0.0900(4) -0.08515(14) -0.3936(2) 0.048(2) Uani 1 1 d .
C15 C 0.0237(4) -0.08612(14) -0.3953(2) 0.073(3) Uani 1 1 d .
H15A H -0.0048 -0.0947 -0.4189 0.088 Uiso 1 1 calc R
C16 C -0.0013(4) -0.07461(15) -0.3625(3) 0.084(3) Uani 1 1 d .
H16A H -0.0456 -0.0763 -0.3629 0.101 Uiso 1 1 calc R
C17 C 0.1133(4) -0.09809(13) -0.4297(2) 0.046(2) Uani 1 1 d .
C18 C 0.1927(4) 0.18241(13) 0.0897(2) 0.0371(18) Uani 1 1 d .
C19 C 0.1504(4) 0.19993(12) 0.1009(2) 0.0368(18) Uani 1 1 d .
H19A H 0.1066 0.2000 0.0842 0.044 Uiso 1 1 calc R
C20 C 0.1692(3) 0.21710(12) 0.1349(2) 0.0353(17) Uani 1 1 d .
H20A H 0.1384 0.2282 0.1418 0.042 Uiso 1 1 calc R
C21 C 0.2343(4) 0.21794(12) 0.1592(2) 0.048(2) Uani 1 1 d .
C22 C 0.2811(4) 0.20118(14) 0.1475(2) 0.054(2) Uani 1 1 d .
H22A H 0.3252 0.2018 0.1634 0.065 Uiso 1 1 calc R
C23 C 0.2603(4) 0.18400(12) 0.1122(2) 0.050(2) Uani 1 1 d .
H23A H 0.2909 0.1736 0.1035 0.059 Uiso 1 1 calc R
C24 C 0.2182(3) 0.24966(12) 0.21112(19) 0.0433(19) Uani 1 1 d .
H24A H 0.1860 0.2394 0.2211 0.052 Uiso 1 1 calc R
H24B H 0.1950 0.2609 0.1872 0.052 Uiso 1 1 calc R
C25 C 0.2592(3) 0.26515(14) 0.24991(19) 0.046(2) Uani 1 1 d .
C26 C 0.2116(4) 0.28204(12) 0.2685(2) 0.048(2) Uani 1 1 d .
H26A H 0.1824 0.2915 0.2443 0.058 Uiso 1 1 calc R
H26B H 0.1850 0.2715 0.2832 0.058 Uiso 1 1 calc R
C27 C 0.2993(4) 0.24802(13) 0.2877(2) 0.057(2) Uani 1 1 d .
H27A H 0.3317 0.2382 0.2770 0.068 Uiso 1 1 calc R
H27B H 0.3223 0.2584 0.3131 0.068 Uiso 1 1 calc R
C28 C 0.3077(4) 0.28209(13) 0.2339(2) 0.054(2) Uani 1 1 d .
H28A H 0.3368 0.2909 0.2591 0.065 Uiso 1 1 calc R
H28B H 0.3344 0.2720 0.2186 0.065 Uiso 1 1 calc R
C29 C 0.2778(4) 0.21540(13) 0.3364(2) 0.053(2) Uani 1 1 d .
C30 C 0.3391(4) 0.21564(13) 0.3651(2) 0.056(2) Uani 1 1 d .
H30A H 0.3695 0.2279 0.3611 0.067 Uiso 1 1 calc R
C31 C 0.3575(4) 0.19846(13) 0.3996(2) 0.050(2) Uani 1 1 d .
H31A H 0.3999 0.1990 0.4185 0.060 Uiso 1 1 calc R
C32 C 0.3126(4) 0.18002(12) 0.4064(2) 0.0360(18) Uani 1 1 d .
C33 C 0.2490(4) 0.18026(14) 0.3787(2) 0.058(2) Uani 1 1 d .
H33A H 0.2181 0.1686 0.3840 0.069 Uiso 1 1 calc R
C34 C 0.2308(4) 0.19715(13) 0.3439(2) 0.055(2) Uani 1 1 d .
H34A H 0.1882 0.1968 0.3251 0.066 Uiso 1 1 calc R
C35 C 0.3348(4) 0.16069(12) 0.4438(2) 0.0360(18) Uani 1 1 d .
C36 C 0.1686(4) 0.16265(11) 0.0538(2) 0.0328(17) Uani 1 1 d .
C37 C 0.2240(4) 0.31115(14) 0.3294(2) 0.054(2) Uani 1 1 d .
C38 C 0.2673(5) 0.32544(19) 0.3601(3) 0.120(4) Uani 1 1 d .
H38A H 0.3113 0.3261 0.3588 0.144 Uiso 1 1 calc R
C39 C 0.1603(4) 0.31083(16) 0.3322(3) 0.082(3) Uani 1 1 d .
H39A H 0.1288 0.3019 0.3108 0.098 Uiso 1 1 calc R
C40 C 0.2981(5) 0.31135(14) 0.1736(2) 0.061(3) Uani 1 1 d .
C41 C 0.3634(4) 0.31081(16) 0.1732(2) 0.074(3) Uani 1 1 d .
H41A H 0.3939 0.3024 0.1960 0.089 Uiso 1 1 calc R
C42 C 0.3840(4) 0.32269(14) 0.1391(2) 0.060(2) Uani 1 1 d .
H42A H 0.4284 0.3221 0.1392 0.072 Uiso 1 1 calc R
C43 C 0.3406(4) 0.33530(12) 0.1053(2) 0.048(2) Uani 1 1 d .
C44 C 0.2731(4) 0.33739(16) 0.1066(2) 0.077(3) Uani 1 1 d .
H44A H 0.2429 0.3470 0.0854 0.092 Uiso 1 1 calc R
C45 C 0.2546(4) 0.32428(15) 0.1416(3) 0.079(3) Uani 1 1 d .
H45A H 0.2106 0.3246 0.1426 0.095 Uiso 1 1 calc R
C46 C 0.3028(3) 0.07777(12) 0.0108(2) 0.0439(19) Uani 1 1 d .
H46A H 0.2787 0.0631 0.0131 0.053 Uiso 1 1 calc R
C47 C 0.3287(3) 0.11690(12) 0.0080(2) 0.069(2) Uani 1 1 d .
H47A H 0.3269 0.1347 0.0081 0.082 Uiso 1 1 calc R
C48 C 0.3822(3) 0.10257(12) 0.0040(3) 0.090(3) Uani 1 1 d .
H48A H 0.4223 0.1087 0.0005 0.108 Uiso 1 1 calc R
C49 C 0.4041(4) 0.05511(14) 0.0040(3) 0.064(2) Uani 1 1 d .
C50 C 0.4011(4) 0.03504(14) 0.0322(3) 0.086(3) Uani 1 1 d .
H50A H 0.3747 0.0360 0.0524 0.103 Uiso 1 1 calc R
C51 C 0.4393(4) 0.01285(14) 0.0300(3) 0.098(3) Uani 1 1 d .
H51A H 0.4355 -0.0011 0.0479 0.118 Uiso 1 1 calc R
C52 C 0.4481(4) 0.05569(14) -0.0203(3) 0.137(4) Uani 1 1 d .
H52A H 0.4544 0.0704 -0.0357 0.164 Uiso 1 1 calc R
C53 C 0.1635(4) 0.35077(14) 0.4348(2) 0.0419(19) Uani 1 1 d .
C54 C 0.1841(3) 0.33711(13) 0.3977(2) 0.0423(19) Uani 1 1 d .
C55 C 0.1419(4) 0.32356(14) 0.3661(2) 0.064(2) Uani 1 1 d .
H55A H 0.0980 0.3227 0.3672 0.077 Uiso 1 1 calc R
C56 C 0.2479(4) 0.33933(17) 0.3937(3) 0.088(3) Uani 1 1 d .
H56A H 0.2778 0.3499 0.4131 0.106 Uiso 1 1 calc R
C57 C 0.5333(3) 0.16912(13) 0.58295(19) 0.070(2) Uani 1 1 d .
H57A H 0.5134 0.1642 0.6055 0.084 Uiso 1 1 calc R
C58 C 0.5568(3) 0.17176(13) 0.5184(2) 0.0406(19) Uani 1 1 d .
H58A H 0.5549 0.1697 0.4880 0.049 Uiso 1 1 calc R
C59 C 0.5798(3) 0.18783(13) 0.58688(19) 0.070(2) Uani 1 1 d .
H59A H 0.5968 0.1981 0.6118 0.084 Uiso 1 1 calc R
C60 C 0.6412(4) 0.20584(15) 0.5330(2) 0.055(2) Uani 1 1 d .
C61 C 0.6707(4) 0.20006(14) 0.5000(3) 0.080(3) Uani 1 1 d .
H61A H 0.6621 0.1842 0.4859 0.096 Uiso 1 1 calc R
C62 C 0.7130(4) 0.21654(14) 0.4863(2) 0.075(3) Uani 1 1 d .
H62A H 0.7319 0.2116 0.4633 0.090 Uiso 1 1 calc R
C63 C 0.7276(4) 0.23993(16) 0.5059(3) 0.072(3) Uani 1 1 d .
C64 C 0.6967(4) 0.24539(16) 0.5409(3) 0.089(3) Uiso 1 1 d .
H64A H 0.7063 0.2610 0.5559 0.107 Uiso 1 1 calc R
C65 C 0.6533(4) 0.22906(13) 0.5543(2) 0.097(3) Uani 1 1 d .
H65A H 0.6331 0.2337 0.5768 0.116 Uiso 1 1 calc R
C66 C 0.5819(4) -0.10184(12) 0.5606(2) 0.0382(18) Uani 1 1 d .
C67 C 0.5637(4) -0.08836(11) 0.5985(2) 0.0386(18) Uani 1 1 d .
C68 C 0.6113(4) -0.07367(13) 0.6288(2) 0.071(3) Uani 1 1 d .
H68A H 0.6536 -0.0724 0.6245 0.085 Uiso 1 1 calc R
C69 C 0.5015(4) -0.09060(16) 0.6036(3) 0.091(3) Uani 1 1 d .
H69A H 0.4703 -0.1003 0.5833 0.110 Uiso 1 1 calc R
C70 C 0.1949(3) 0.07895(12) 0.4857(2) 0.0410(19) Uani 1 1 d .
H70A H 0.1945 0.0817 0.5156 0.049 Uiso 1 1 calc R
C71 C 0.2170(3) 0.08110(14) 0.4216(2) 0.087(3) Uani 1 1 d .
H71A H 0.2358 0.0865 0.3988 0.104 Uiso 1 1 calc R
C72 C 0.1722(4) 0.06285(14) 0.4167(2) 0.087(3) Uani 1 1 d .
H72A H 0.1548 0.0530 0.3912 0.105 Uiso 1 1 calc R
C73 C 0.1084(4) 0.04446(14) 0.4696(2) 0.055(2) Uani 1 1 d .
C74 C 0.0831(5) 0.05037(16) 0.5046(3) 0.096(3) Uani 1 1 d .
H74A H 0.0950 0.0653 0.5212 0.116 Uiso 1 1 calc R
C75 C 0.0369(4) 0.03253(13) 0.5151(3) 0.099(3) Uani 1 1 d .
H75A H 0.0159 0.0368 0.5374 0.119 Uiso 1 1 calc R
C76 C 0.0224(3) 0.00923(11) 0.4932(2) 0.0437(18) Uani 1 1 d .
C77 C 0.0535(4) 0.00397(12) 0.4597(2) 0.087(3) Uani 1 1 d .
H77A H 0.0441 -0.0115 0.4443 0.104 Uiso 1 1 calc R
C78 C 0.0991(4) 0.02083(15) 0.4475(2) 0.108(3) Uani 1 1 d .
H78A H 0.1215 0.0164 0.4260 0.129 Uiso 1 1 calc R
C79 C 0.4215(4) 0.08962(14) 0.5615(2) 0.045(2) Uani 1 1 d .
C80 C 0.4398(4) 0.06934(13) 0.5966(2) 0.042(2) Uani 1 1 d .
C81 C 0.5032(4) 0.06935(13) 0.6241(2) 0.057(2) Uani 1 1 d .
H81A H 0.5326 0.0818 0.6193 0.069 Uiso 1 1 calc R
C82 C 0.5258(4) 0.05135(14) 0.6594(2) 0.071(3) Uani 1 1 d .
H82A H 0.5686 0.0516 0.6778 0.086 Uiso 1 1 calc R
C83 C 0.4803(4) 0.03375(14) 0.6645(2) 0.052(2) Uiso 1 1 d .
C84 C 0.4145(4) 0.03334(13) 0.6386(2) 0.067(3) Uani 1 1 d .
H84A H 0.3839 0.0218 0.6446 0.080 Uiso 1 1 calc R
C85 C 0.3973(4) 0.05102(14) 0.6033(2) 0.051(2) Uani 1 1 d .
H85A H 0.3553 0.0502 0.5838 0.061 Uiso 1 1 calc R
C86 C 0.4579(4) -0.00061(13) 0.7132(2) 0.053(2) Uani 1 1 d .
H86A H 0.4337 -0.0110 0.6882 0.063 Uiso 1 1 calc R
H86B H 0.4265 0.0092 0.7248 0.063 Uiso 1 1 calc R
C87 C 0.5000 -0.01753(18) 0.7500 0.039(3) Uani 1 2 d S
C88 C 0.5477(4) -0.03338(12) 0.7315(2) 0.055(2) Uani 1 1 d .
H88A H 0.5715 -0.0226 0.7151 0.066 Uiso 1 1 calc R
H88B H 0.5794 -0.0419 0.7557 0.066 Uiso 1 1 calc R
C89 C 0.5323(5) -0.06293(14) 0.6687(2) 0.058(2) Uani 1 1 d .
C90 C 0.5964(4) -0.06110(13) 0.6648(2) 0.063(2) Uani 1 1 d .
H90A H 0.6283 -0.0518 0.6854 0.076 Uiso 1 1 calc R
C91 C 0.4844(4) -0.07830(16) 0.6391(3) 0.093(3) Uani 1 1 d .
H91A H 0.4423 -0.0801 0.6435 0.112 Uiso 1 1 calc R
C92 C 0.4803(4) 0.01121(12) 0.0031(3) 0.080(3) Uani 1 1 d .
C93 C 0.4851(5) 0.03344(15) -0.0222(4) 0.159(5) Uani 1 1 d .
H93A H 0.5139 0.0333 -0.0408 0.191 Uiso 1 1 calc R
C94 C 0.3625(5) 0.34859(14) 0.0674(2) 0.055(2) Uani 1 1 d .
C95 C -0.0525(4) 0.17207(14) -0.0097(2) 0.048(2) Uani 1 1 d .
H95A H -0.0278 0.1866 -0.0118 0.057 Uiso 1 1 calc R
C96 C -0.0824(3) 0.13318(13) -0.0067(3) 0.082(3) Uani 1 1 d .
H96A H -0.0824 0.1154 -0.0068 0.099 Uiso 1 1 calc R
C97 C -0.1948(5) 0.19437(19) 0.0214(4) 0.203(6) Uani 1 1 d .
H97A H -0.1996 0.1795 0.0370 0.243 Uiso 1 1 calc R
C98 C -0.2311(6) 0.2159(2) 0.0250(5) 0.240(8) Uani 1 1 d .
H98A H -0.2567 0.2161 0.0457 0.288 Uiso 1 1 calc R
C99 C -0.1337(4) 0.14809(15) -0.0026(3) 0.119(4) Uani 1 1 d .
H99A H -0.1741 0.1426 0.0016 0.142 Uiso 1 1 calc R
C100 C -0.1886(4) 0.23611(12) -0.0292(2) 0.076(2) Uani 1 1 d .
H100 H -0.1865 0.2503 -0.0472 0.092 Uiso 1 1 calc R
C101 C -0.2303(5) 0.23656(18) -0.0005(4) 0.112(4) Uani 1 1 d .
C102 C -0.1539(4) 0.19516(15) -0.0042(3) 0.084(3) Uani 1 1 d .
C103 C -0.1505(4) 0.21511(13) -0.0313(3) 0.070(3) Uani 1 1 d .
H10C H -0.1231 0.2146 -0.0508 0.084 Uiso 1 1 calc R

loop_
_atom_site_aniso_label
_atom_site_aniso_U_11
_atom_site_aniso_U_22
_atom_site_aniso_U_33
_atom_site_aniso_U_23
_atom_site_aniso_U_13
_atom_site_aniso_U_12
Co1 0.0357(6) 0.0257(6) 0.0339(5) -0.0023(4) 0.0176(5) -0.0099(5)
Co2 0.0362(6) 0.0274(6) 0.0317(5) -0.0018(4) 0.0172(5) -0.0090(5)
Co3 0.0446(7) 0.0262(6) 0.0335(5) 0.0031(4) 0.0215(5) 0.0121(5)
Co4 0.0458(7) 0.0282(6) 0.0352(5) 0.0041(5) 0.0227(5) 0.0120(5)
O1 0.083(4) 0.067(4) 0.064(3) -0.034(3) 0.060(3) -0.029(3)
O2 0.089(4) 0.056(3) 0.071(3) 0.034(3) 0.057(3) 0.022(3)
O3 0.062(4) 0.049(3) 0.052(3) 0.025(2) 0.006(3) -0.021(3)
O4 0.076(4) 0.042(3) 0.054(3) -0.022(2) 0.021(3) 0.012(3)
O5 0.031(3) 0.051(3) 0.044(3) -0.004(2) 0.005(2) 0.018(3)
O6 0.056(3) 0.038(3) 0.040(2) -0.003(2) 0.016(2) 0.016(3)
O7 0.054(3) 0.041(3) 0.051(3) 0.015(2) 0.017(3) -0.004(3)
O8 0.048(3) 0.046(3) 0.042(3) 0.004(2) -0.001(3) -0.009(3)
O9 0.067(4) 0.034(3) 0.051(3) -0.012(2) 0.029(3) 0.012(3)
O10 0.054(3) 0.030(3) 0.052(3) -0.008(2) 0.019(3) 0.013(3)
O11 0.069(4) 0.054(3) 0.036(3) -0.015(2) 0.005(3) 0.012(3)
O12 0.101(5) 0.065(4) 0.106(4) -0.056(3) 0.060(4) -0.040(3)
O13 0.093(5) 0.065(4) 0.053(3) 0.009(2) 0.049(3) 0.008(3)
O14 0.112(5) 0.046(3) 0.040(3) 0.019(2) 0.038(3) 0.023(3)
O15 0.066(4) 0.052(3) 0.050(3) -0.013(2) 0.032(3) 0.004(3)
O16 0.093(5) 0.050(3) 0.055(3) -0.019(3) 0.041(3) -0.018(3)
O17 0.047(3) 0.070(3) 0.053(3) -0.020(2) 0.035(3) -0.015(3)
O18 0.046(3) 0.054(3) 0.039(2) -0.009(2) 0.024(2) -0.003(2)
O19 0.048(3) 0.056(3) 0.041(2) -0.026(2) 0.020(2) -0.016(2)
O20 0.047(3) 0.044(3) 0.052(3) -0.019(2) 0.027(2) -0.013(2)
O21 0.068(4) 0.038(3) 0.054(3) 0.020(2) 0.015(3) -0.003(3)
O22 0.054(4) 0.034(3) 0.054(3) 0.018(2) 0.018(3) -0.008(3)
O23 0.059(4) 0.054(3) 0.060(3) 0.018(3) 0.003(3) -0.022(3)
O24 0.112(5) 0.062(4) 0.076(3) -0.045(3) 0.060(3) -0.045(3)
N1 0.037(3) 0.038(3) 0.045(3) 0.004(3) 0.018(3) 0.004(3)
N2 0.034(4) 0.038(3) 0.084(4) 0.020(3) 0.031(3) 0.015(3)
N3 0.051(4) 0.050(3) 0.040(3) -0.002(3) 0.015(3) -0.025(3)
N4 0.051(4) 0.067(4) 0.048(3) -0.006(3) 0.019(3) -0.039(3)
N5 0.044(3) 0.052(3) 0.033(3) 0.001(3) 0.006(3) -0.026(3)
N6 0.061(4) 0.067(4) 0.049(3) -0.009(3) 0.025(3) -0.030(3)
N7 0.046(4) 0.018(3) 0.058(3) 0.001(2) 0.022(3) 0.021(3)
N8 0.044(4) 0.027(3) 0.129(5) 0.020(3) 0.041(4) 0.015(3)
C1 0.088(8) 0.035(6) 0.016(5) 0.000 0.028(5) 0.000
C2 0.078(6) 0.043(5) 0.038(4) -0.011(4) 0.026(4) 0.014(4)
C3 0.065(6) 0.050(5) 0.026(4) -0.003(3) 0.008(4) -0.012(4)
C4 0.084(7) 0.038(5) 0.044(4) -0.013(4) 0.020(5) 0.017(5)
C5 0.057(5) 0.046(5) 0.041(4) -0.004(4) 0.009(4) 0.013(4)
C6 0.071(6) 0.025(4) 0.038(4) 0.003(3) 0.034(4) 0.022(4)
C7 0.044(5) 0.050(5) 0.052(4) -0.016(4) 0.014(4) 0.012(4)
C8 0.054(5) 0.052(5) 0.046(4) -0.011(4) 0.015(4) 0.013(4)
C9 0.042(5) 0.054(5) 0.031(4) 0.018(4) 0.005(4) -0.014(4)
C10 0.107(7) 0.023(4) 0.056(5) -0.007(3) 0.053(5) -0.008(4)
C11 0.063(5) 0.046(5) 0.046(4) -0.021(4) 0.033(4) -0.011(4)
C12 0.059(5) 0.041(4) 0.058(4) -0.035(3) 0.022(4) -0.010(4)
C13 0.047(5) 0.051(5) 0.060(4) -0.015(4) 0.023(4) -0.007(4)
C14 0.051(5) 0.054(5) 0.044(4) -0.007(4) 0.025(4) 0.008(4)
C15 0.104(8) 0.063(5) 0.060(5) -0.050(4) 0.033(5) -0.017(5)
C16 0.050(5) 0.096(7) 0.107(6) -0.061(5) 0.018(5) -0.024(5)
C17 0.084(7) 0.028(4) 0.033(4) -0.001(3) 0.026(4) 0.004(5)
C18 0.042(5) 0.041(5) 0.028(4) 0.007(3) 0.007(3) 0.007(4)
C19 0.049(5) 0.031(4) 0.038(4) 0.002(3) 0.025(4) 0.016(4)
C20 0.034(5) 0.033(4) 0.042(4) 0.000(3) 0.017(4) 0.009(4)
C21 0.093(6) 0.020(4) 0.032(4) -0.008(3) 0.016(4) 0.016(4)
C22 0.055(5) 0.060(5) 0.045(4) -0.008(4) 0.007(4) 0.022(4)
C23 0.074(6) 0.036(4) 0.043(4) -0.006(3) 0.023(4) 0.003(4)
C24 0.064(5) 0.040(5) 0.027(4) -0.003(3) 0.014(4) -0.008(4)
C25 0.069(6) 0.029(5) 0.054(5) 0.006(3) 0.044(5) -0.001(3)
C26 0.068(5) 0.039(5) 0.049(4) -0.009(4) 0.036(4) -0.013(4)
C27 0.081(6) 0.046(5) 0.039(4) 0.001(4) 0.005(4) -0.012(4)
C28 0.083(6) 0.041(5) 0.046(4) 0.012(4) 0.032(4) -0.001(4)
C29 0.096(6) 0.033(4) 0.029(3) 0.013(3) 0.016(4) -0.022(4)
C30 0.067(6) 0.048(5) 0.052(5) 0.013(4) 0.015(4) -0.018(4)
C31 0.049(5) 0.047(5) 0.053(4) 0.019(4) 0.011(4) -0.026(4)
C32 0.055(5) 0.027(4) 0.030(4) 0.003(3) 0.017(3) 0.007(4)
C33 0.052(5) 0.064(6) 0.054(5) 0.023(4) 0.008(4) -0.013(4)
C34 0.045(5) 0.062(5) 0.048(4) 0.029(4) -0.005(4) -0.017(4)
C35 0.052(5) 0.023(4) 0.040(4) 0.001(3) 0.024(4) -0.008(4)
C36 0.052(5) 0.024(4) 0.031(4) -0.003(3) 0.025(3) 0.023(4)
C37 0.080(6) 0.044(5) 0.054(5) -0.023(4) 0.043(4) -0.018(4)
C38 0.091(7) 0.171(10) 0.137(8) -0.090(7) 0.101(6) -0.035(6)
C39 0.053(6) 0.133(8) 0.070(5) -0.053(5) 0.035(5) -0.038(5)
C40 0.109(8) 0.037(5) 0.038(4) 0.013(4) 0.022(5) 0.011(5)
C41 0.083(7) 0.105(7) 0.046(4) 0.023(4) 0.040(5) 0.006(5)
C42 0.070(6) 0.069(6) 0.045(4) 0.017(4) 0.024(4) 0.018(4)
C43 0.066(6) 0.030(4) 0.059(5) 0.004(4) 0.038(4) 0.005(4)
C44 0.064(6) 0.106(7) 0.057(5) 0.040(5) 0.008(5) 0.011(5)
C45 0.063(6) 0.099(7) 0.094(6) 0.028(5) 0.051(5) -0.004(5)
C46 0.044(5) 0.017(4) 0.081(5) -0.001(3) 0.033(4) 0.009(4)
C47 0.040(5) 0.034(4) 0.130(6) 0.017(4) 0.017(5) 0.012(4)
C48 0.037(5) 0.035(4) 0.202(9) 0.042(5) 0.038(5) 0.006(4)
C49 0.041(5) 0.035(5) 0.125(7) 0.027(4) 0.040(5) 0.025(4)
C50 0.101(7) 0.043(6) 0.143(8) 0.015(5) 0.084(6) 0.021(5)
C51 0.105(7) 0.065(6) 0.168(8) 0.028(5) 0.115(6) 0.032(5)
C52 0.143(8) 0.081(6) 0.253(10) 0.106(7) 0.173(8) 0.087(6)
C53 0.046(5) 0.043(5) 0.035(4) 0.001(3) 0.008(4) 0.000(4)
C54 0.042(5) 0.064(5) 0.032(3) -0.007(3) 0.029(3) 0.009(4)
C55 0.046(5) 0.090(6) 0.064(5) -0.049(4) 0.028(4) -0.026(4)
C56 0.069(6) 0.134(8) 0.074(5) -0.075(5) 0.040(5) -0.049(5)
C57 0.076(6) 0.102(6) 0.034(4) -0.017(4) 0.019(4) -0.049(4)
C58 0.046(5) 0.044(5) 0.034(4) -0.009(3) 0.014(4) -0.008(4)
C59 0.077(6) 0.095(6) 0.037(4) -0.012(4) 0.014(4) -0.041(5)
C60 0.057(5) 0.065(6) 0.050(4) -0.019(4) 0.028(4) -0.028(4)
C61 0.110(8) 0.040(5) 0.117(6) -0.046(4) 0.082(6) -0.047(5)
C62 0.109(7) 0.057(5) 0.088(5) -0.025(4) 0.079(5) -0.037(5)
C63 0.067(6) 0.090(7) 0.071(5) -0.004(5) 0.040(5) -0.040(5)
C65 0.137(8) 0.067(5) 0.123(6) -0.052(5) 0.103(6) -0.082(5)
C66 0.062(5) 0.020(4) 0.037(4) -0.001(3) 0.020(4) -0.008(3)
C67 0.061(5) 0.024(4) 0.042(4) -0.009(3) 0.033(4) -0.022(3)
C68 0.079(6) 0.063(5) 0.088(5) -0.051(4) 0.051(5) -0.036(4)
C69 0.080(7) 0.117(7) 0.094(6) -0.083(5) 0.053(5) -0.047(5)
C70 0.042(5) 0.036(4) 0.049(4) -0.014(3) 0.019(4) -0.027(4)
C71 0.078(6) 0.127(7) 0.062(5) 0.004(5) 0.029(4) -0.065(5)
C72 0.094(6) 0.120(7) 0.053(4) -0.018(4) 0.030(5) -0.074(5)
C73 0.057(5) 0.047(5) 0.066(5) 0.003(4) 0.024(4) -0.028(4)
C74 0.133(9) 0.064(6) 0.128(7) -0.031(5) 0.101(7) -0.049(6)
C75 0.151(8) 0.042(5) 0.154(7) -0.064(5) 0.131(7) -0.068(5)
C76 0.051(5) 0.020(4) 0.072(4) -0.026(3) 0.037(4) -0.025(3)
C77 0.133(6) 0.064(4) 0.099(5) -0.059(4) 0.096(5) -0.084(4)
C78 0.138(8) 0.119(7) 0.103(6) -0.067(5) 0.099(6) -0.102(6)
C79 0.054(5) 0.045(5) 0.035(4) -0.012(4) 0.009(4) 0.029(4)
C80 0.057(6) 0.042(5) 0.026(4) 0.010(3) 0.011(4) -0.009(4)
C81 0.062(6) 0.046(5) 0.068(5) 0.021(4) 0.023(4) -0.020(4)
C82 0.059(5) 0.072(6) 0.082(5) 0.043(5) 0.016(4) -0.018(4)
C84 0.066(6) 0.060(6) 0.063(5) 0.031(4) -0.004(5) -0.032(5)
C85 0.049(5) 0.054(5) 0.040(4) 0.019(4) -0.007(4) -0.002(4)
C86 0.076(6) 0.048(5) 0.041(4) 0.005(4) 0.025(4) -0.028(4)
C87 0.061(7) 0.039(6) 0.016(4) 0.000 0.009(5) 0.000
C88 0.094(6) 0.045(5) 0.037(4) -0.015(4) 0.034(4) 0.003(4)
C89 0.086(6) 0.056(5) 0.038(4) -0.032(4) 0.028(4) -0.019(5)
C90 0.082(6) 0.043(4) 0.073(5) -0.026(4) 0.036(5) -0.031(4)
C91 0.084(6) 0.113(7) 0.104(6) -0.082(5) 0.065(5) -0.067(5)
C92 0.079(6) 0.032(5) 0.158(7) 0.058(5) 0.084(6) 0.032(4)
C93 0.176(10) 0.078(6) 0.301(12) 0.122(7) 0.207(9) 0.110(6)
C94 0.105(8) 0.033(5) 0.035(4) 0.003(3) 0.030(5) 0.001(5)
C95 0.043(5) 0.045(5) 0.065(5) 0.004(4) 0.033(4) -0.003(4)
C96 0.044(5) 0.030(4) 0.169(7) 0.013(5) 0.021(5) -0.013(4)
C97 0.182(11) 0.150(10) 0.365(16) 0.171(10) 0.236(11) 0.135(8)
C98 0.228(12) 0.155(10) 0.45(2) 0.216(12) 0.304(14) 0.142(9)
C99 0.042(6) 0.071(6) 0.249(11) 0.071(7) 0.049(6) 0.023(5)
C100 0.084(6) 0.038(5) 0.106(6) 0.046(4) 0.022(5) 0.012(4)
C101 0.092(7) 0.117(9) 0.173(8) 0.067(7) 0.117(7) 0.056(6)
C102 0.079(6) 0.055(6) 0.149(8) 0.038(5) 0.086(6) 0.019(5)
C103 0.085(6) 0.043(5) 0.105(6) 0.031(5) 0.065(5) 0.032(5)

loop_
_atom_type_symbol
_atom_type_description
_atom_type_scat_dispersion_real
_atom_type_scat_dispersion_imag
_atom_type_scat_source
C C 0.0033 0.0016 'International Tables Vol C Tables 4.2.6.8 and 6.1.1.4'
H H 0.0000 0.0000 'International Tables Vol C Tables 4.2.6.8 and 6.1.1.4'
N N 0.0061 0.0033 'International Tables Vol C Tables 4.2.6.8 and 6.1.1.4'
O O 0.0106 0.0060 'International Tables Vol C Tables 4.2.6.8 and 6.1.1.4'
Co Co 0.3494 0.9721 'International Tables Vol C Tables 4.2.6.8 and 6.1.1.4'

loop_
_geom_angle_atom_site_label_1
_geom_angle_atom_site_label_2
_geom_angle_atom_site_label_3
_geom_angle
_geom_angle_site_symmetry_1
_geom_angle_site_symmetry_3
O19 Co1 O22 90.52(18) 5_656 .
O19 Co1 O8 88.10(18) 5_656 .
O22 Co1 O8 164.4(2) . .
O19 Co1 N3 104.24(19) 5_656 .
O22 Co1 N3 98.85(19) . .
O8 Co1 N3 96.57(18) . .
O19 Co1 O17 165.59(18) 5_656 7_556
O22 Co1 O17 87.69(19) . 7_556
O8 Co1 O17 89.79(19) . 7_556
N3 Co1 O17 90.16(19) . 7_556
O19 Co1 Co2 87.04(12) 5_656 .
O22 Co1 Co2 84.82(14) . .
O8 Co1 Co2 79.58(13) . .
N3 Co1 Co2 168.04(15) . .
O17 Co1 Co2 78.56(13) 7_556 .
O7 Co2 O18 91.10(18) . 7_556
O7 Co2 N5 98.99(19) . .
O18 Co2 N5 105.49(19) 7_556 .
O7 Co2 O20 86.86(18) . 5_656
O18 Co2 O20 164.39(18) 7_556 5_656
N5 Co2 O20 90.11(19) . 5_656
O7 Co2 O21 164.5(2) . .
O18 Co2 O21 88.03(18) 7_556 .
N5 Co2 O21 96.18(19) . .
O20 Co2 O21 89.82(19) 5_656 .
O7 Co2 Co1 84.98(14) . .
O18 Co2 Co1 86.17(12) 7_556 .
N5 Co2 Co1 167.52(15) . .
O20 Co2 Co1 78.24(12) 5_656 .
O21 Co2 Co1 79.49(14) . .
O5 Co3 O13 91.16(19) . 7
O5 Co3 O10 165.44(19) . .
O13 Co3 O10 91.73(19) 7 .
O5 Co3 N7 95.88(18) . .
O13 Co3 N7 103.16(19) 7 .
O10 Co3 N7 97.35(19) . .
O5 Co3 O16 87.11(18) . 6_556
O13 Co3 O16 163.6(2) 7 6_556
O10 Co3 O16 86.10(18) . 6_556
N7 Co3 O16 93.23(19) . 6_556
O5 Co3 Co4 81.71(12) . .
O13 Co3 Co4 95.39(15) 7 .
O10 Co3 Co4 83.81(14) . .
N7 Co3 Co4 161.36(13) . .
O16 Co3 Co4 68.23(14) 6_556 .
O15 Co4 O6 91.74(18) 6_556 .
O15 Co4 O9 91.80(18) 6_556 .
O6 Co4 O9 162.03(19) . .
O15 Co4 N1 103.84(19) 6_556 .
O6 Co4 N1 98.91(19) . .
O9 Co4 N1 97.34(19) . .
O15 Co4 O14 164.8(2) 6_556 7
O6 Co4 O14 85.01(17) . 7
O9 Co4 O14 86.98(18) . 7
N1 Co4 O14 91.34(19) . 7
O15 Co4 Co3 95.49(14) 6_556 .
O6 Co4 Co3 82.49(13) . .
O9 Co4 Co3 79.64(14) . .
N1 Co4 Co3 160.55(13) . .
O14 Co4 Co3 69.38(14) 7 .
C37 O1 C26 119.0(6) . .
C40 O2 C28 115.8(6) . .
C29 O3 C27 116.0(6) . .
C21 O4 C24 115.0(6) . .
C36 O5 Co3 125.9(4) . .
C36 O6 Co4 122.8(5) . .
C35 O7 Co2 120.8(4) . .
C35 O8 Co1 128.7(4) . .
C9 O9 Co4 128.1(5) . .
C9 O10 Co3 123.8(5) . .
C3 O11 C2 117.8(6) . .
C11 O12 C10 119.8(6) . .
C94 O13 Co3 109.5(5) . 7
C94 O14 Co4 138.5(5) . 7
C17 O15 Co4 110.9(5) . 6
C17 O16 Co3 140.4(5) . 6
C53 O17 Co1 129.6(5) . 7_556
C53 O18 Co2 120.0(4) . 7_556
C66 O19 Co1 120.8(4) . 5_656
C66 O20 Co2 129.8(4) . 5_656
C79 O21 Co2 126.9(5) . .
C79 O22 Co1 123.5(5) . .
C83 O23 C86 120.2(6) . .
C89 O24 C88 118.5(6) . .
C46 N1 C47 106.2(6) . .
C46 N1 Co4 128.7(5) . .
C47 N1 Co4 124.9(4) . .
C46 N2 C48 106.2(5) . .
C46 N2 C49 126.4(6) . .
C48 N2 C49 127.4(6) . .
C58 N3 C57 106.2(5) . .
C58 N3 Co1 128.8(4) . .
C57 N3 Co1 121.9(4) . .
C58 N4 C59 107.5(5) . .
C58 N4 C60 125.4(5) . .
C59 N4 C60 126.5(6) . .
C70 N5 C71 104.7(5) . .
C70 N5 Co2 129.9(4) . .
C71 N5 Co2 123.7(4) . .
C70 N6 C72 107.4(5) . .
C70 N6 C73 127.2(6) . .
C72 N6 C73 125.4(6) . .
C95 N7 C96 105.0(6) . .
C95 N7 Co3 127.5(5) . .
C96 N7 Co3 127.3(4) . .
C95 N8 C99 108.8(6) . .
C95 N8 C102 125.9(6) . .
C99 N8 C102 125.3(6) . .
C10 C1 C10 113.4(8) 2_554 .
C10 C1 C2 105.6(4) 2_554 2_554
C10 C1 C2 111.4(4) . 2_554
C10 C1 C2 111.4(4) 2_554 .
C10 C1 C2 105.6(4) . .
C2 C1 C2 109.5(8) 2_554 .
O11 C2 C1 106.8(6) . .
C4 C3 O11 121.8(7) . .
C4 C3 C8 124.2(7) . .
O11 C3 C8 114.0(7) . .
C3 C4 C5 114.7(7) . .
C6 C5 C4 122.5(7) . .
C5 C6 C7 120.4(7) . .
C5 C6 C9 120.6(8) . .
C7 C6 C9 118.8(6) . .
C6 C7 C8 120.4(7) . .
C7 C8 C3 117.6(7) . .
O10 C9 O9 124.0(7) . .
O10 C9 C6 119.8(7) . .
O9 C9 C6 116.1(7) . .
O12 C10 C1 105.6(6) . .
O12 C11 C12 124.4(7) . .
O12 C11 C16 115.1(7) . .
C12 C11 C16 120.5(7) . .
C11 C12 C13 119.6(7) . .
C12 C13 C14 121.2(7) . .
C15 C14 C13 118.5(7) . .
C15 C14 C17 118.3(7) . .
C13 C14 C17 123.2(7) . .
C16 C15 C14 121.4(7) . .
C15 C16 C11 118.7(8) . .
O15 C17 O16 125.0(7) . .
O15 C17 C14 119.5(7) . .
O16 C17 C14 115.5(7) . .
C19 C18 C23 117.9(6) . .
C19 C18 C36 121.4(7) . .
C23 C18 C36 120.6(6) . .
C18 C19 C20 123.4(7) . .
C19 C20 C21 119.5(6) . .
C22 C21 O4 112.0(7) . .
C22 C21 C20 119.5(6) . .
O4 C21 C20 128.4(7) . .
C21 C22 C23 119.5(7) . .
C22 C23 C18 119.8(7) . .
O4 C24 C25 106.5(6) . .
C24 C25 C28 110.4(5) . .
C24 C25 C27 112.1(6) . .
C28 C25 C27 107.4(6) . .
C24 C25 C26 107.7(6) . .
C28 C25 C26 109.5(6) . .
C27 C25 C26 109.6(5) . .
O1 C26 C25 106.9(6) . .
O3 C27 C25 106.4(6) . .
O2 C28 C25 105.5(6) . .
O3 C29 C34 112.9(7) . .
O3 C29 C30 128.5(7) . .
C34 C29 C30 118.6(6) . .
C31 C30 C29 122.0(7) . .
C30 C31 C32 120.0(7) . .
C33 C32 C31 118.6(6) . .
C33 C32 C35 122.4(7) . .
C31 C32 C35 119.0(7) . .
C34 C33 C32 121.4(7) . .
C33 C34 C29 119.2(7) . .
O8 C35 O7 125.5(6) . .
O8 C35 C32 119.6(6) . .
O7 C35 C32 114.9(6) . .
O5 C36 O6 126.7(6) . .
O5 C36 C18 118.2(6) . .
O6 C36 C18 115.0(6) . .
O1 C37 C39 128.5(8) . .
O1 C37 C38 114.1(8) . .
C39 C37 C38 117.3(7) . .
C37 C38 C56 121.9(8) . .
C37 C39 C55 120.7(7) . .
C45 C40 O2 111.7(9) . .
C45 C40 C41 119.9(8) . .
O2 C40 C41 128.4(7) . .
C40 C41 C42 120.2(8) . .
C43 C42 C41 121.3(8) . .
C42 C43 C44 119.3(7) . .
C42 C43 C94 122.0(7) . .
C44 C43 C94 118.5(7) . .
C45 C44 C43 116.7(7) . .
C40 C45 C44 122.5(8) . .
N1 C46 N2 112.0(6) . .
N1 C47 C48 109.4(6) . .
N2 C48 C47 106.2(6) . .
C52 C49 C50 121.5(7) . .
C52 C49 N2 119.8(7) . .
C50 C49 N2 118.1(7) . .
C49 C50 C51 118.5(8) . .
C92 C51 C50 122.7(8) . .
C49 C52 C93 118.2(7) . .
O17 C53 O18 125.7(7) . .
O17 C53 C54 118.9(7) . .
O18 C53 C54 115.4(7) . .
C55 C54 C56 117.3(6) . .
C55 C54 C53 122.6(7) . .
C56 C54 C53 120.0(7) . .
C54 C55 C39 123.2(7) . .
C54 C56 C38 119.4(7) . .
C59 C57 N3 109.6(6) . .
N3 C58 N4 110.6(5) . .
C57 C59 N4 105.7(5) . .
C61 C60 C65 119.5(7) . .
C61 C60 N4 121.4(7) . .
C65 C60 N4 119.1(6) . .
C60 C61 C62 122.8(7) . .
C63 C62 C61 121.2(7) . .
C62 C63 C64 114.8(7) . .
C62 C63 C63 127.0(10) . 7_656
C64 C63 C63 118.1(10) . 7_656
C65 C64 C63 124.2(8) . .
C60 C65 C64 117.4(7) . .
O20 C66 O19 124.1(6) . .
O20 C66 C67 117.1(6) . .
O19 C66 C67 118.8(6) . .
C69 C67 C68 120.8(6) . .
C69 C67 C66 119.5(6) . .
C68 C67 C66 119.8(6) . .
C90 C68 C67 121.5(7) . .
C67 C69 C91 119.7(7) . .
N5 C70 N6 111.0(6) . .
C72 C71 N5 112.3(6) . .
C71 C72 N6 104.6(6) . .
C74 C73 C78 123.6(7) . .
C74 C73 N6 118.9(7) . .
C78 C73 N6 116.8(7) . .
C73 C74 C75 116.9(7) . .
C76 C75 C74 122.6(7) . .
C77 C76 C75 116.8(6) . .
C77 C76 C76 122.3(7) . 5_556
C75 C76 C76 120.9(8) . 5_556
C76 C77 C78 123.4(6) . .
C73 C78 C77 116.2(6) . .
O22 C79 O21 125.1(7) . .
O22 C79 C80 121.1(7) . .
O21 C79 C80 113.9(7) . .
C85 C80 C81 118.3(6) . .
C85 C80 C79 123.4(7) . .
C81 C80 C79 118.3(7) . .
C80 C81 C82 123.3(7) . .
C83 C82 C81 115.1(7) . .
C84 C83 O23 121.3(7) . .
C84 C83 C82 124.1(7) . .
O23 C83 C82 114.5(7) . .
C83 C84 C85 116.9(7) . .
C80 C85 C84 122.0(7) . .
O23 C86 C87 105.8(6) . .
C88 C87 C88 113.7(8) . 2_656
C88 C87 C86 110.6(4) . .
C88 C87 C86 106.3(4) 2_656 .
C88 C87 C86 106.3(4) . 2_656
C88 C87 C86 110.6(4) 2_656 2_656
C86 C87 C86 109.3(8) . 2_656
O24 C88 C87 105.8(6) . .
O24 C89 C90 126.4(7) . .
O24 C89 C91 111.6(8) . .
C90 C89 C91 121.9(7) . .
C89 C90 C68 117.1(7) . .
C69 C91 C89 119.0(8) . .
C51 C92 C93 115.6(7) . .
C51 C92 C92 126.9(9) . 5_655
C93 C92 C92 117.5(9) . 5_655
C52 C93 C92 122.7(7) . .
O13 C94 O14 127.2(7) . .
O13 C94 C43 116.6(7) . .
O14 C94 C43 116.3(7) . .
N8 C95 N7 110.7(6) . .
C99 C96 N7 109.8(6) . .
C102 C97 C98 118.8(9) . .
C101 C98 C97 121.6(9) . .
N8 C99 C96 105.6(7) . .
C101 C100 C103 120.7(7) . .
C98 C101 C100 117.5(8) . .
C98 C101 C101 126.9(10) . 7_455
C100 C101 C101 115.5(9) . 7_455
C97 C102 C103 122.9(8) . .
C97 C102 N8 117.5(8) . .
C103 C102 N8 119.4(7) . .
C102 C103 C100 118.1(8) . .

loop_
_geom_bond_atom_site_label_1
_geom_bond_atom_site_label_2
_geom_bond_distance
_geom_bond_site_symmetry_2
Co1 O19 2.016(4) 5_656
Co1 O22 2.014(4) .
Co1 O8 2.034(4) .
Co1 N3 2.058(5) .
Co1 O17 2.067(4) 7_556
Co1 Co2 2.7855(8) .
Co2 O7 2.016(4) .
Co2 O18 2.034(4) 7_556
Co2 N5 2.047(5) .
Co2 O20 2.055(4) 5_656
Co2 O21 2.065(4) .
Co3 O5 2.021(4) .
Co3 O13 2.036(5) 7
Co3 O10 2.047(4) .
Co3 N7 2.053(5) .
Co3 O16 2.091(4) 6_556
Co3 Co4 2.8073(8) .
Co4 O15 2.009(4) 6_556
Co4 O6 2.035(4) .
Co4 O9 2.043(5) .
Co4 N1 2.057(5) .
Co4 O14 2.089(4) 7
O1 C37 1.342(8) .
O1 C26 1.408(7) .
O2 C40 1.371(9) .
O2 C28 1.424(7) .
O3 C29 1.368(7) .
O3 C27 1.442(8) .
O4 C21 1.394(7) .
O4 C24 1.428(7) .
O5 C36 1.231(7) .
O6 C36 1.287(7) .
O7 C35 1.306(7) .
O8 C35 1.215(7) .
O9 C9 1.283(7) .
O10 C9 1.231(8) .
O11 C3 1.402(7) .
O11 C2 1.459(8) .
O12 C11 1.353(8) .
O12 C10 1.457(7) .
O13 C94 1.250(9) .
O13 Co3 2.036(5) 7
O14 C94 1.278(8) .
O14 Co4 2.089(4) 7
O15 C17 1.238(8) .
O15 Co4 2.009(4) 6
O16 C17 1.270(7) .
O16 Co3 2.090(4) 6
O17 C53 1.219(8) .
O17 Co1 2.067(4) 7_556
O18 C53 1.298(7) .
O18 Co2 2.034(4) 7_556
O19 C66 1.281(7) .
O19 Co1 2.016(4) 5_656
O20 C66 1.281(8) .
O20 Co2 2.055(4) 5_656
O21 C79 1.270(8) .
O22 C79 1.240(8) .
O23 C83 1.397(7) .
O23 C86 1.434(7) .
O24 C89 1.369(8) .
O24 C88 1.453(7) .
N1 C46 1.319(7) .
N1 C47 1.332(7) .
N2 C46 1.335(8) .
N2 C48 1.363(6) .
N2 C49 1.445(7) .
N3 C58 1.332(7) .
N3 C57 1.370(6) .
N4 C58 1.341(7) .
N4 C59 1.386(6) .
N4 C60 1.434(8) .
N5 C70 1.314(7) .
N5 C71 1.382(7) .
N6 C70 1.351(7) .
N6 C72 1.399(7) .
N6 C73 1.453(8) .
N7 C95 1.325(7) .
N7 C96 1.364(7) .
N8 C95 1.325(8) .
N8 C99 1.340(7) .
N8 C102 1.463(8) .
C1 C10 1.526(8) 2_554
C1 C10 1.526(8) .
C1 C2 1.520(7) 2_554
C1 C2 1.520(7) .
C3 C4 1.404(9) .
C3 C8 1.384(9) .
C4 C5 1.403(8) .
C5 C6 1.357(9) .
C6 C7 1.384(9) .
C6 C9 1.514(9) .
C7 C8 1.383(8) .
C11 C12 1.362(10) .
C11 C16 1.406(9) .
C12 C13 1.384(8) .
C13 C14 1.389(8) .
C14 C15 1.377(10) .
C14 C17 1.480(9) .
C15 C16 1.382(9) .
C18 C19 1.375(8) .
C18 C23 1.412(9) .
C18 C36 1.501(8) .
C19 C20 1.357(7) .
C20 C21 1.378(9) .
C21 C22 1.425(9) .
C22 C23 1.388(8) .
C24 C25 1.513(8) .
C25 C28 1.519(9) .
C25 C27 1.535(8) .
C25 C26 1.544(8) .
C29 C34 1.429(9) .
C29 C30 1.361(9) .
C30 C31 1.365(8) .
C31 C32 1.398(9) .
C32 C33 1.387(8) .
C32 C35 1.510(8) .
C33 C34 1.364(8) .
C37 C39 1.358(10) .
C37 C38 1.354(10) .
C38 C56 1.403(10) .
C39 C55 1.370(9) .
C40 C45 1.340(9) .
C40 C41 1.370(11) .
C41 C42 1.375(9) .
C42 C43 1.364(8) .
C43 C44 1.427(10) .
C43 C94 1.519(9) .
C44 C45 1.407(9) .
C47 C48 1.378(7) .
C49 C52 1.324(9) .
C49 C50 1.371(9) .
C50 C51 1.419(9) .
C51 C92 1.334(10) .
C52 C93 1.404(9) .
C53 C54 1.495(9) .
C54 C55 1.337(8) .
C54 C56 1.376(10) .
C57 C59 1.362(7) .
C60 C61 1.344(9) .
C60 C65 1.369(8) .
C61 C62 1.373(9) .
C62 C63 1.360(9) .
C63 C64 1.415(10) .
C63 C63 1.512(14) 7_656
C64 C65 1.381(9) .
C66 C67 1.488(8) .
C67 C69 1.356(10) .
C67 C68 1.405(8) .
C68 C90 1.385(9) .
C69 C91 1.388(9) .
C71 C72 1.318(7) .
C73 C74 1.349(10) .
C73 C78 1.397(9) .
C74 C75 1.435(9) .
C75 C76 1.385(7) .
C76 C77 1.374(8) .
C76 C76 1.476(12) 5_556
C77 C78 1.417(8) .
C79 C80 1.489(9) .
C80 C85 1.358(9) .
C80 C81 1.380(9) .
C81 C82 1.422(8) .
C82 C83 1.360(9) .
C83 C84 1.405(9) .
C84 C85 1.398(8) .
C86 C87 1.526(8) .
C87 C88 1.513(8) .
C87 C88 1.513(8) 2_656
C87 C86 1.526(8) 2_656
C89 C90 1.381(10) .
C89 C91 1.418(9) .
C92 C93 1.413(9) .
C92 C92 1.472(14) 5_655
C96 C99 1.358(8) .
C97 C102 1.300(10) .
C97 C98 1.377(11) .
C98 C101 1.333(10) .
C100 C101 1.386(10) .
C100 C103 1.365(9) .
C101 C101 1.632(16) 7_455
C102 C103 1.345(9) .

loop_
_platon_squeeze_void_nr
_platon_squeeze_void_average_x
_platon_squeeze_void_average_y
_platon_squeeze_void_average_z
_platon_squeeze_void_volume
_platon_squeeze_void_count_electrons
_platon_squeeze_void_content
1 0.250 0.004 0.000 17544 7584 ' '
